data_7047330
loop_
_publ_author_name
'Yue, Zenghui'
'Lin, Jian'
'Silver, Mark Andrew'
'Han, Ling'
'Li, Xiaoyun'
'Zhou, Jing'
'Guo, Xiaojing'
'Bao, Hong-liang'
'Huang, Yuying'
'Wang, Jian-Qiang'

_publ_section_title
;
 Anionic Uranyl Oxyfluorides as a Bifunctional Platform for Highly
 Selective Ion-Exchange and Photocatalytic Degradation of Organic Dyes
;
_journal_name_full 'Dalton Transactions'
_journal_paper_doi 10.1039/C8DT02309C
_journal_year 2018
_chemical_formula_moiety C8H20F3NO2U
_chemical_formula_sum 'C8 H20 F3 N O2 U'
_chemical_formula_weight 457.28
_chemical_melting_point ?
_chemical_name_common 'Tetraethylammonium uranyl oxyfluoride'
_space_group_crystal_system monoclinic
_space_group_IT_number 15
_space_group_name_Hall '-C 2yc'
_space_group_name_H-M_alt 'C 1 2/c 1'
_symmetry_space_group_name_Hall '-C 2yc'
_symmetry_space_group_name_H-M 'C 1 2/c 1'
_atom_sites_solution_hydrogens geom
_audit_creation_method SHELXL-2014/7
_audit_update_record
;
2018-08-08 deposited with the CCDC.
2018-08-21 downloaded from the CCDC.
;
_cell_angle_alpha 90
_cell_angle_beta 110.215(3)
_cell_angle_gamma 90
_cell_formula_units_Z 8
_cell_length_a 14.5685(15)
_cell_length_b 12.8961(13)
_cell_length_c 14.6415(14)
_cell_measurement_reflns_used 26959
_cell_measurement_temperature 173(2)
_cell_measurement_theta_max 27.578
_cell_measurement_theta_min 2.171
_cell_volume 2581.4(4)
_computing_cell_refinement 'Bruker SAINT'
_computing_data_collection 'Bruker APEX2'
_computing_data_reduction 'Bruker SAINT'
_computing_molecular_graphics 'Bruker SHELXTL'
_computing_publication_material 'Bruker SHELXTL'
_computing_structure_refinement 'SHELXL-2014/7 (Sheldrick, 2014)'
_diffrn_ambient_temperature 173(2)
_diffrn_measured_fraction_theta_full 1.000
_diffrn_measured_fraction_theta_max 0.999
_diffrn_measurement_device_type 'Bruker APEX-II'
_diffrn_measurement_method '0.5 wide w/ exposures'
_diffrn_radiation_type MoK\a
_diffrn_radiation_wavelength 0.71073
_diffrn_reflns_av_R_equivalents 0.0356
_diffrn_reflns_av_unetI/netI 0.0196
_diffrn_reflns_Laue_measured_fraction_full 1.000
_diffrn_reflns_Laue_measured_fraction_max 0.999
_diffrn_reflns_limit_h_max 18
_diffrn_reflns_limit_h_min -18
_diffrn_reflns_limit_k_max 16
_diffrn_reflns_limit_k_min -16
_diffrn_reflns_limit_l_max 18
_diffrn_reflns_limit_l_min -19
_diffrn_reflns_number 26959
_diffrn_reflns_point_group_measured_fraction_full 1.000
_diffrn_reflns_point_group_measured_fraction_max 0.999
_diffrn_reflns_theta_full 25.242
_diffrn_reflns_theta_max 27.578
_diffrn_reflns_theta_min 2.171
_diffrn_source 'Turbo X-ray Source'
_exptl_absorpt_coefficient_mu 12.596
_exptl_absorpt_correction_T_max 0.668
_exptl_absorpt_correction_T_min 0.623
_exptl_absorpt_correction_type multi-scan
_exptl_absorpt_process_details SHELTXPREP
_exptl_crystal_colour Yellow
_exptl_crystal_density_diffrn 2.353
_exptl_crystal_density_meas ?
_exptl_crystal_density_method 'Not measured'
_exptl_crystal_description Prism
_exptl_crystal_F_000 1680
_exptl_crystal_size_max 0.193
_exptl_crystal_size_mid 0.032
_exptl_crystal_size_min 0.032
_refine_diff_density_max 1.769
_refine_diff_density_min -1.386
_refine_diff_density_rms 0.222
_refine_ls_extinction_method none
_refine_ls_goodness_of_fit_ref 1.333
_refine_ls_hydrogen_treatment constr
_refine_ls_matrix_type full
_refine_ls_number_parameters 136
_refine_ls_number_reflns 2991
_refine_ls_number_restraints 0
_refine_ls_restrained_S_all 1.333
_refine_ls_R_factor_all 0.0286
_refine_ls_R_factor_gt 0.0246
_refine_ls_shift/su_max 0.002
_refine_ls_shift/su_mean 0.000
_refine_ls_structure_factor_coef Fsqd
_refine_ls_weighting_details 'w=1/[\s^2^(Fo^2^)+(0.0145P)^2^+35.0858P] where P=(Fo^2^+2Fc^2^)/3'
_refine_ls_weighting_scheme calc
_refine_ls_wR_factor_gt 0.0644
_refine_ls_wR_factor_ref 0.0657
_reflns_Friedel_coverage 0.000
_reflns_number_gt 2713
_reflns_number_total 2991
_reflns_threshold_expression 'I > 2\s(I)'
_cod_data_source_file c8dt02309c2.cif
_cod_data_source_block EtUF-2
_cod_depositor_comments
;
The following automatic conversions were performed:

'_chemical_melting_point' value 'N/A' was changed to '?' - the value
is undefined or not given.

'_exptl_crystal_density_meas' value 'Not measured' was changed to '?'
- the value is perceived as not measured.

Automatic conversion script
Id: cif_fix_values 4973 2017-02-22 13:04:09Z antanas 
;
_cod_database_code 7047330
_shelx_shelxl_version_number 2014/7
_shelx_space_group_comment
;
The symmetry employed for this shelxl refinement is uniquely defined
by the following loop, which should always be used as a source of
symmetry information in preference to the above space-group names.
They are only intended as comments.
;

loop_
_space_group_symop_operation_xyz
'x, y, z'
'-x, y, -z+1/2'
'x+1/2, y+1/2, z'
'-x+1/2, y+1/2, -z+1/2'
'-x, -y, -z'
'x, -y, z-1/2'
'-x+1/2, -y+1/2, -z'
'x+1/2, -y+1/2, z-1/2'

loop_
_atom_site_label
_atom_site_type_symbol
_atom_site_fract_x
_atom_site_fract_y
_atom_site_fract_z
_atom_site_U_iso_or_equiv
_atom_site_adp_type
_atom_site_occupancy
_atom_site_site_symmetry_order
_atom_site_calc_flag
_atom_site_refinement_flags_posn
_atom_site_refinement_flags_adp
U1 U 0.55234(2) 0.50981(2) 0.39360(2) 0.01454(7) Uani 1 1 d . .
F1 F 0.5842(3) 0.5088(2) 0.5601(2) 0.0211(7) Uani 1 1 d . .
F2 F 0.4170(3) 0.5057(3) 0.2531(2) 0.0218(7) Uani 1 1 d . .
F3 F 0.7093(3) 0.5303(3) 0.4429(3) 0.0303(8) Uani 1 1 d . .
O1 O 0.5647(3) 0.3715(3) 0.3966(3) 0.0252(9) Uani 1 1 d . .
O2 O 0.5363(3) 0.6476(3) 0.3912(3) 0.0248(9) Uani 1 1 d . .
N1 N 0.7432(4) 0.7600(4) 0.2367(4) 0.0323(13) Uani 1 1 d . .
C1 C 0.7238(5) 0.8547(6) 0.1717(5) 0.0361(16) Uani 1 1 d . .
H1A H 0.7701 0.8551 0.1374 0.043 Uiso 1 1 calc R U
H1B H 0.7362 0.9161 0.2125 0.043 Uiso 1 1 calc R U
C2 C 0.7316(6) 0.6623(6) 0.1775(6) 0.0386(17) Uani 1 1 d . .
H2A H 0.7378 0.6035 0.2206 0.046 Uiso 1 1 calc R U
H2B H 0.6658 0.6610 0.1301 0.046 Uiso 1 1 calc R U
C3 C 0.6716(6) 0.7522(6) 0.2905(6) 0.0422(19) Uani 1 1 d . .
H3A H 0.6900 0.6937 0.3347 0.051 Uiso 1 1 calc R U
H3B H 0.6071 0.7379 0.2436 0.051 Uiso 1 1 calc R U
C4 C 0.8470(6) 0.7718(7) 0.3071(6) 0.0440(19) Uani 1 1 d . .
H4A H 0.8504 0.8337 0.3457 0.053 Uiso 1 1 calc R U
H4B H 0.8900 0.7822 0.2699 0.053 Uiso 1 1 calc R U
C5 C 0.8024(7) 0.6480(7) 0.1246(7) 0.053(2) Uani 1 1 d . .
H5A H 0.7888 0.5838 0.0893 0.080 Uiso 1 1 calc R U
H5B H 0.7957 0.7044 0.0799 0.080 Uiso 1 1 calc R U
H5C H 0.8679 0.6468 0.1707 0.080 Uiso 1 1 calc R U
C6 C 0.6212(6) 0.8625(8) 0.0972(7) 0.058(2) Uani 1 1 d . .
H6A H 0.6157 0.9246 0.0595 0.087 Uiso 1 1 calc R U
H6B H 0.6085 0.8033 0.0548 0.087 Uiso 1 1 calc R U
H6C H 0.5745 0.8644 0.1301 0.087 Uiso 1 1 calc R U
C7 C 0.8852(8) 0.6805(9) 0.3758(8) 0.078(4) Uani 1 1 d . .
H7A H 0.9510 0.6944 0.4177 0.117 Uiso 1 1 calc R U
H7B H 0.8444 0.6706 0.4145 0.117 Uiso 1 1 calc R U
H7C H 0.8841 0.6190 0.3386 0.117 Uiso 1 1 calc R U
C8 C 0.6653(9) 0.8489(8) 0.3486(8) 0.076(4) Uani 1 1 d . .
H8A H 0.6184 0.8374 0.3803 0.114 Uiso 1 1 calc R U
H8B H 0.7282 0.8627 0.3967 0.114 Uiso 1 1 calc R U
H8C H 0.6452 0.9071 0.3054 0.114 Uiso 1 1 calc R U

loop_
_atom_site_aniso_label
_atom_site_aniso_U_11
_atom_site_aniso_U_22
_atom_site_aniso_U_33
_atom_site_aniso_U_23
_atom_site_aniso_U_13
_atom_site_aniso_U_12
U1 0.01603(11) 0.01759(11) 0.01104(10) 0.00023(8) 0.00599(7) 0.00045(8)
F1 0.0305(18) 0.0221(17) 0.0107(15) 0.0018(13) 0.0069(13) 0.0121(14)
F2 0.0288(18) 0.0252(18) 0.0182(16) -0.0041(13) 0.0170(14) -0.0094(14)
F3 0.0179(17) 0.047(2) 0.0246(18) -0.0029(17) 0.0062(15) -0.0028(16)
O1 0.031(2) 0.018(2) 0.029(2) -0.0020(18) 0.013(2) 0.0012(17)
O2 0.031(2) 0.020(2) 0.026(2) 0.0018(18) 0.0125(19) 0.0034(17)
N1 0.035(3) 0.034(3) 0.027(3) -0.006(2) 0.010(3) -0.019(3)
C1 0.038(4) 0.032(4) 0.040(4) 0.002(3) 0.016(3) -0.012(3)
C2 0.047(4) 0.032(4) 0.038(4) -0.009(3) 0.017(3) -0.022(3)
C3 0.049(5) 0.050(5) 0.033(4) -0.010(3) 0.022(4) -0.024(4)
C4 0.038(4) 0.051(5) 0.037(4) -0.002(4) 0.005(3) -0.022(4)
C5 0.067(6) 0.042(5) 0.059(6) -0.014(4) 0.032(5) -0.015(4)
C6 0.046(5) 0.062(6) 0.063(6) 0.018(5) 0.016(5) -0.002(4)
C7 0.059(6) 0.091(8) 0.059(6) 0.030(6) -0.010(5) -0.021(6)
C8 0.104(9) 0.077(7) 0.069(7) -0.041(6) 0.060(7) -0.046(7)

loop_
_atom_type_symbol
_atom_type_description
_atom_type_scat_dispersion_real
_atom_type_scat_dispersion_imag
_atom_type_scat_source
C C 0.0033 0.0016 'International Tables Vol C Tables 4.2.6.8 and 6.1.1.4'
N N 0.0061 0.0033 'International Tables Vol C Tables 4.2.6.8 and 6.1.1.4'
O O 0.0106 0.0060 'International Tables Vol C Tables 4.2.6.8 and 6.1.1.4'
F F 0.0171 0.0103 'International Tables Vol C Tables 4.2.6.8 and 6.1.1.4'
U U -9.6767 9.6646 'International Tables Vol C Tables 4.2.6.8 and 6.1.1.4'
H H 0.0000 0.0000 'International Tables Vol C Tables 4.2.6.8 and 6.1.1.4'

loop_
_geom_angle_atom_site_label_1
_geom_angle_atom_site_label_2
_geom_angle_atom_site_label_3
_geom_angle
_geom_angle_site_symmetry_1
_geom_angle_site_symmetry_3
O2 U1 O1 178.14(19) . .
O2 U1 F3 90.07(18) . .
O1 U1 F3 91.60(18) . .
O2 U1 F2 86.56(16) . .
O1 U1 F2 92.64(16) . .
F3 U1 F2 141.27(12) . .
O2 U1 F1 90.18(16) . .
O1 U1 F1 89.27(16) . .
F3 U1 F1 81.08(13) . .
F2 U1 F1 137.43(11) . .
O2 U1 F1 89.37(16) . 5_666
O1 U1 F1 88.79(16) . 5_666
F3 U1 F1 145.84(12) . 5_666
F2 U1 F1 72.75(11) . 5_666
F1 U1 F1 64.78(14) . 5_666
O2 U1 F2 94.01(16) . 2_655
O1 U1 F2 87.14(16) . 2_655
F3 U1 F2 78.14(13) . 2_655
F2 U1 F2 63.67(14) . 2_655
F1 U1 F2 158.79(12) . 2_655
F1 U1 F2 135.95(12) 5_666 2_655
U1 F1 U1 115.22(14) . 5_666
U1 F2 U1 116.26(14) . 2_655
C2 N1 C3 106.4(5) . .
C2 N1 C1 110.8(5) . .
C3 N1 C1 111.6(6) . .
C2 N1 C4 111.3(6) . .
C3 N1 C4 111.0(6) . .
C1 N1 C4 105.8(5) . .
N1 C1 C6 115.4(6) . .
N1 C1 H1A 108.4 . .
C6 C1 H1A 108.4 . .
N1 C1 H1B 108.4 . .
C6 C1 H1B 108.4 . .
H1A C1 H1B 107.5 . .
C5 C2 N1 116.0(6) . .
C5 C2 H2A 108.3 . .
N1 C2 H2A 108.3 . .
C5 C2 H2B 108.3 . .
N1 C2 H2B 108.3 . .
H2A C2 H2B 107.4 . .
N1 C3 C8 114.9(6) . .
N1 C3 H3A 108.6 . .
C8 C3 H3A 108.6 . .
N1 C3 H3B 108.6 . .
C8 C3 H3B 108.6 . .
H3A C3 H3B 107.5 . .
N1 C4 C7 115.0(6) . .
N1 C4 H4A 108.5 . .
C7 C4 H4A 108.5 . .
N1 C4 H4B 108.5 . .
C7 C4 H4B 108.5 . .
H4A C4 H4B 107.5 . .
C2 C5 H5A 109.5 . .
C2 C5 H5B 109.5 . .
H5A C5 H5B 109.5 . .
C2 C5 H5C 109.5 . .
H5A C5 H5C 109.5 . .
H5B C5 H5C 109.5 . .
C1 C6 H6A 109.5 . .
C1 C6 H6B 109.5 . .
H6A C6 H6B 109.5 . .
C1 C6 H6C 109.5 . .
H6A C6 H6C 109.5 . .
H6B C6 H6C 109.5 . .
C4 C7 H7A 109.5 . .
C4 C7 H7B 109.5 . .
H7A C7 H7B 109.5 . .
C4 C7 H7C 109.5 . .
H7A C7 H7C 109.5 . .
H7B C7 H7C 109.5 . .
C3 C8 H8A 109.5 . .
C3 C8 H8B 109.5 . .
H8A C8 H8B 109.5 . .
C3 C8 H8C 109.5 . .
H8A C8 H8C 109.5 . .
H8B C8 H8C 109.5 . .

loop_
_geom_bond_atom_site_label_1
_geom_bond_atom_site_label_2
_geom_bond_distance
_geom_bond_site_symmetry_2
U1 O2 1.791(4) .
U1 O1 1.791(4) .
U1 F3 2.163(3) .
U1 F2 2.306(3) .
U1 F1 2.319(3) .
U1 F1 2.325(3) 5_666
U1 F2 2.341(3) 2_655
F1 U1 2.325(3) 5_666
F2 U1 2.341(3) 2_655
N1 C2 1.505(9) .
N1 C3 1.513(9) .
N1 C1 1.514(9) .
N1 C4 1.514(9) .
C1 C6 1.519(11) .
C1 H1A 0.9700 .
C1 H1B 0.9700 .
C2 C5 1.500(11) .
C2 H2A 0.9700 .
C2 H2B 0.9700 .
C3 C8 1.531(12) .
C3 H3A 0.9700 .
C3 H3B 0.9700 .
C4 C7 1.524(12) .
C4 H4A 0.9700 .
C4 H4B 0.9700 .
C5 H5A 0.9600 .
C5 H5B 0.9600 .
C5 H5C 0.9600 .
C6 H6A 0.9600 .
C6 H6B 0.9600 .
C6 H6C 0.9600 .
C7 H7A 0.9600 .
C7 H7B 0.9600 .
C7 H7C 0.9600 .
C8 H8A 0.9600 .
C8 H8B 0.9600 .
C8 H8C 0.9600 .
